data_4129226
loop_
_publ_author_name
'Shearer, Jason'
'Zhang, Christiana Xin'
'Zakharov, Lev N.'
'Rheingold, Arnold L.'
'Karlin, Kenneth D.'

_publ_section_title
;
 Substrate oxidation by copper-dioxygen adducts: mechanistic
 considerations.
;
_journal_issue 15
_journal_name_full 'Journal of the American Chemical Society'
_journal_page_first 5469
_journal_page_last 5483
_journal_paper_doi 10.1021/ja045191a
_journal_volume 127
_journal_year 2005
_chemical_formula_sum 'C82 H48 B2 Cu2 F40 N6 O6'
_chemical_formula_weight 2121.96
_space_group_IT_number 2
_space_group_name_Hall '-P 1'
_space_group_name_H-M_alt 'P -1'
_symmetry_cell_setting triclinic
_symmetry_space_group_name_H-M 'P -1'
_atom_sites_solution_hydrogens geom
_atom_sites_solution_primary direct
_atom_sites_solution_secondary difmap
_audit_creation_method SHELXL-97
_cell_angle_alpha 68.6960(10)
_cell_angle_beta 81.5870(10)
_cell_angle_gamma 88.8200(10)
_cell_formula_units_Z 1
_cell_length_a 11.0861(5)
_cell_length_b 12.1285(5)
_cell_length_c 16.1999(7)
_cell_measurement_reflns_used 8819
_cell_measurement_temperature 150(2)
_cell_measurement_theta_max 28.25
_cell_measurement_theta_min 2.46
_cell_volume 2006.27(15)
_computing_cell_refinement 'Bruker SMART'
_computing_data_collection 'Bruker SMART'
_computing_data_reduction 'Bruker SAINT'
_computing_molecular_graphics 'Bruker SHELXTL'
_computing_publication_material 'Bruker SHELXTL'
_computing_structure_refinement 'SHELXL-97 (Sheldrick, 1997)'
_computing_structure_solution 'SHELXS-97 (Sheldrick, 1990)'
_diffrn_ambient_temperature 150(2)
_diffrn_measured_fraction_theta_full 0.902
_diffrn_measured_fraction_theta_max 0.902
_diffrn_measurement_device_type 'CCD area detector'
_diffrn_measurement_method 'phi and omega scans'
_diffrn_radiation_monochromator graphite
_diffrn_radiation_source 'fine-focus sealed tube'
_diffrn_radiation_type MoK\a
_diffrn_radiation_wavelength 0.71073
_diffrn_reflns_av_R_equivalents 0.0141
_diffrn_reflns_av_sigmaI/netI 0.0301
_diffrn_reflns_limit_h_max 14
_diffrn_reflns_limit_h_min -14
_diffrn_reflns_limit_k_max 15
_diffrn_reflns_limit_k_min -11
_diffrn_reflns_limit_l_max 21
_diffrn_reflns_limit_l_min -21
_diffrn_reflns_number 12893
_diffrn_reflns_theta_full 28.28
_diffrn_reflns_theta_max 28.28
_diffrn_reflns_theta_min 1.82
_exptl_absorpt_coefficient_mu 0.684
_exptl_absorpt_correction_T_max 1.000
_exptl_absorpt_correction_T_min 0.858
_exptl_absorpt_correction_type multi-scan
_exptl_absorpt_process_details SADABS
_exptl_crystal_colour Blue/Green
_exptl_crystal_density_diffrn 1.756
_exptl_crystal_density_meas 0
_exptl_crystal_density_method 'not measured'
_exptl_crystal_description Block
_exptl_crystal_F_000 1058
_exptl_crystal_size_max 0.35
_exptl_crystal_size_mid 0.30
_exptl_crystal_size_min 0.25
_refine_diff_density_max 0.539
_refine_diff_density_min -0.370
_refine_diff_density_rms 0.065
_refine_ls_extinction_method none
_refine_ls_goodness_of_fit_ref 0.987
_refine_ls_hydrogen_treatment mixed
_refine_ls_matrix_type full
_refine_ls_number_parameters 626
_refine_ls_number_reflns 8971
_refine_ls_number_restraints 0
_refine_ls_restrained_S_all 0.987
_refine_ls_R_factor_all 0.0407
_refine_ls_R_factor_gt 0.0356
_refine_ls_shift/su_max 0.001
_refine_ls_shift/su_mean 0.000
_refine_ls_structure_factor_coef Fsqd
_refine_ls_weighting_details 'calc w=1/[\s^2^(Fo^2^)+(0.0678P)^2^+0.4966P] where P=(Fo^2^+2Fc^2^)/3'
_refine_ls_weighting_scheme calc
_refine_ls_wR_factor_gt 0.0985
_refine_ls_wR_factor_ref 0.1026
_reflns_number_gt 7900
_reflns_number_total 8971
_reflns_threshold_expression >2sigma(I)
_cod_data_source_file ja045191arom20040809_015224.cif
_cod_data_source_block kdk65
_cod_depositor_comments
;
The following automatic conversions were performed:

data item '_exptl_absorpt_correction_type' value 'Multi-scan' was
changed to 'multi-scan' in accordance with the
/home/saulius/struct/COD-crude-data/automatic-downloads/DataCite-retrospective/ACS/depositions/lib/dictionaries/cif_core.dic
dictionary named 'cif_core.dic' version 2.4.2 last updated on
2011-04-26.

data item '_symmetry_cell_setting' value 'Triclinic' was changed to
'triclinic' in accordance with the
/home/saulius/struct/COD-crude-data/automatic-downloads/DataCite-retrospective/ACS/depositions/lib/dictionaries/cif_core.dic
dictionary named 'cif_core.dic' version 2.4.2 last updated on
2011-04-26.

Automatic conversion script
Id: cif_fix_values 6909 2019-04-08 15:41:33Z antanas 
;
_cod_original_sg_symbol_H-M P-1
_cod_database_code 4129226

loop_
_symmetry_equiv_pos_as_xyz
'x, y, z'
'-x, -y, -z'

loop_
_atom_site_label
_atom_site_type_symbol
_atom_site_fract_x
_atom_site_fract_y
_atom_site_fract_z
_atom_site_U_iso_or_equiv
_atom_site_adp_type
_atom_site_occupancy
_atom_site_symmetry_multiplicity
_atom_site_calc_flag
_atom_site_refinement_flags
Cu1 Cu 0.590881(18) 0.027243(18) 0.413941(13) 0.02026(7) Uani 1 1 d .
O1 O 0.41861(12) 0.03539(12) 0.45631(8) 0.0246(3) Uani 1 1 d .
O2 O 1.14739(13) 0.09138(15) 0.35421(11) 0.0409(4) Uani 1 1 d .
O3 O 0.46757(13) 0.38191(12) 0.06073(9) 0.0310(3) Uani 1 1 d .
N1 N 0.77281(13) 0.04625(13) 0.39449(10) 0.0231(3) Uani 1 1 d .
N2 N 0.59457(14) -0.14120(13) 0.38248(10) 0.0246(3) Uani 1 1 d .
N3 N 0.57047(13) 0.13825(13) 0.29015(9) 0.0215(3) Uani 1 1 d .
B1 B 0.06643(17) 0.69685(17) 0.17492(13) 0.0201(4) Uani 1 1 d .
F1 F -0.09605(10) 0.49942(10) 0.32085(7) 0.0327(3) Uani 1 1 d .
F2 F -0.33445(11) 0.47244(11) 0.33320(8) 0.0385(3) Uani 1 1 d .
F3 F -0.46224(10) 0.63506(12) 0.21637(9) 0.0386(3) Uani 1 1 d .
F4 F -0.34052(10) 0.82405(11) 0.08218(8) 0.0342(3) Uani 1 1 d .
F5 F -0.09849(10) 0.84343(10) 0.06033(7) 0.0289(2) Uani 1 1 d .
F6 F 0.06655(11) 0.45229(10) 0.18767(7) 0.0315(2) Uani 1 1 d .
F7 F 0.12974(12) 0.36807(11) 0.05742(9) 0.0414(3) Uani 1 1 d .
F8 F 0.19300(12) 0.51944(12) -0.11523(9) 0.0411(3) Uani 1 1 d .
F9 F 0.19096(10) 0.75590(11) -0.15353(7) 0.0322(3) Uani 1 1 d .
F10 F 0.14692(10) 0.84313(9) -0.02456(7) 0.0284(2) Uani 1 1 d .
F11 F 0.31473(10) 0.78036(10) 0.11032(8) 0.0303(2) Uani 1 1 d .
F12 F 0.41472(10) 0.98930(11) 0.08450(9) 0.0383(3) Uani 1 1 d .
F13 F 0.27377(11) 1.16299(10) 0.11365(9) 0.0389(3) Uani 1 1 d .
F14 F 0.03044(10) 1.12012(10) 0.16857(8) 0.0304(2) Uani 1 1 d .
F15 F -0.07206(9) 0.91286(9) 0.19698(7) 0.0260(2) Uani 1 1 d .
F16 F 0.28492(10) 0.52672(10) 0.20750(7) 0.0296(2) Uani 1 1 d .
F17 F 0.37459(11) 0.43819(11) 0.35958(8) 0.0390(3) Uani 1 1 d .
F18 F 0.28123(14) 0.49376(13) 0.50380(9) 0.0497(4) Uani 1 1 d .
F19 F 0.08393(14) 0.63582(13) 0.49278(8) 0.0477(3) Uani 1 1 d .
F20 F -0.01329(10) 0.71897(11) 0.34367(7) 0.0320(3) Uani 1 1 d .
C1 C 0.82443(17) 0.15532(17) 0.36135(12) 0.0268(4) Uani 1 1 d .
H1B H 0.7734 0.2193 0.3472 0.032 Uiso 1 1 calc R
C2 C 0.94908(17) 0.17901(18) 0.34672(13) 0.0296(4) Uani 1 1 d .
H2A H 0.9812 0.2563 0.3242 0.035 Uiso 1 1 calc R
C3 C 1.02401(17) 0.08261(19) 0.36709(13) 0.0302(4) Uani 1 1 d .
C4 C 0.97186(17) -0.03091(18) 0.40225(12) 0.0288(4) Uani 1 1 d .
H4A H 1.0214 -0.0960 0.4169 0.035 Uiso 1 1 calc R
C5 C 0.84657(16) -0.04778(17) 0.41571(12) 0.0247(4) Uani 1 1 d .
C6 C 0.78709(17) -0.16999(16) 0.45103(12) 0.0264(4) Uani 1 1 d .
H6A H 0.7311 -0.1800 0.5054 0.032 Uiso 1 1 calc R
H6B H 0.8494 -0.2283 0.4663 0.032 Uiso 1 1 calc R
C7 C 0.71732(17) -0.19284(16) 0.38361(13) 0.0272(4) Uani 1 1 d .
H7A H 0.7643 -0.1592 0.3242 0.033 Uiso 1 1 calc R
H7B H 0.7084 -0.2776 0.3985 0.033 Uiso 1 1 calc R
C8 C 0.50674(19) -0.22842(18) 0.45146(14) 0.0334(4) Uani 1 1 d .
H8A H 0.5067 -0.3004 0.4396 0.050 Uiso 1 1 calc R
H8B H 0.4265 -0.1971 0.4502 0.050 Uiso 1 1 calc R
H8C H 0.5299 -0.2445 0.5095 0.050 Uiso 1 1 calc R
C9 C 0.55533(18) -0.11385(17) 0.29411(13) 0.0299(4) Uani 1 1 d .
H9A H 0.4691 -0.0976 0.2990 0.036 Uiso 1 1 calc R
H9B H 0.5660 -0.1829 0.2773 0.036 Uiso 1 1 calc R
C10 C 0.62539(18) -0.00816(17) 0.22015(12) 0.0282(4) Uani 1 1 d .
H10A H 0.7103 -0.0110 0.2289 0.034 Uiso 1 1 calc R
H10B H 0.6223 -0.0158 0.1629 0.034 Uiso 1 1 calc R
C11 C 0.57835(16) 0.11073(16) 0.21603(12) 0.0226(3) Uani 1 1 d .
C12 C 0.54700(16) 0.18964(16) 0.13637(12) 0.0237(4) Uani 1 1 d .
H12A H 0.5534 0.1686 0.0862 0.028 Uiso 1 1 calc R
C13 C 0.50600(16) 0.30014(16) 0.13205(11) 0.0234(3) Uani 1 1 d .
C14 C 0.50218(16) 0.33034(16) 0.20797(12) 0.0241(4) Uani 1 1 d .
H14A H 0.4786 0.4049 0.2067 0.029 Uiso 1 1 calc R
C15 C 0.53397(16) 0.24746(16) 0.28376(11) 0.0224(3) Uani 1 1 d .
H15A H 0.5303 0.2675 0.3343 0.027 Uiso 1 1 calc R
C16 C 1.2027(2) 0.2079(2) 0.30673(17) 0.0488(6) Uani 1 1 d .
H16A H 1.2898 0.2032 0.3016 0.073 Uiso 1 1 calc R
H16B H 1.1757 0.2586 0.3390 0.073 Uiso 1 1 calc R
H16C H 1.1794 0.2395 0.2480 0.073 Uiso 1 1 calc R
C17 C 0.4795(2) 0.35808(19) -0.02078(13) 0.0360(5) Uani 1 1 d .
H17A H 0.4490 0.4230 -0.0665 0.054 Uiso 1 1 calc R
H17B H 0.4335 0.2869 -0.0104 0.054 Uiso 1 1 calc R
H17C H 0.5639 0.3484 -0.0398 0.054 Uiso 1 1 calc R
C18 C -0.08327(16) 0.67729(16) 0.19209(11) 0.0217(3) Uani 1 1 d .
C19 C -0.15063(17) 0.58345(16) 0.25898(12) 0.0240(4) Uani 1 1 d .
C20 C -0.27637(17) 0.56722(17) 0.26780(12) 0.0273(4) Uani 1 1 d .
C21 C -0.34046(16) 0.64818(18) 0.20848(13) 0.0283(4) Uani 1 1 d .
C22 C -0.27849(17) 0.74253(17) 0.13990(12) 0.0262(4) Uani 1 1 d .
C23 C -0.15333(16) 0.75289(16) 0.13170(12) 0.0232(3) Uani 1 1 d .
C24 C 0.10917(15) 0.65194(16) 0.09063(11) 0.0214(3) Uani 1 1 d .
C25 C 0.10391(16) 0.53201(16) 0.10429(12) 0.0243(4) Uani 1 1 d .
C26 C 0.13380(17) 0.48568(17) 0.03810(14) 0.0287(4) Uani 1 1 d .
C27 C 0.16581(17) 0.56167(18) -0.04895(13) 0.0288(4) Uani 1 1 d .
C28 C 0.16621(16) 0.68113(17) -0.06782(12) 0.0254(4) Uani 1 1 d .
C29 C 0.14023(16) 0.72399(16) 0.00122(12) 0.0220(3) Uani 1 1 d .
C30 C 0.11516(15) 0.83445(15) 0.15255(11) 0.0204(3) Uani 1 1 d .
C31 C 0.23950(16) 0.86226(16) 0.12528(12) 0.0232(3) Uani 1 1 d .
C32 C 0.29407(16) 0.96963(17) 0.11167(13) 0.0271(4) Uani 1 1 d .
C33 C 0.22334(17) 1.05761(16) 0.12625(13) 0.0270(4) Uani 1 1 d .
C34 C 0.10017(16) 1.03549(16) 0.15399(12) 0.0240(4) Uani 1 1 d .
C35 C 0.04947(15) 0.92593(16) 0.16703(11) 0.0208(3) Uani 1 1 d .
C36 C 0.12747(16) 0.62639(15) 0.26676(11) 0.0219(3) Uani 1 1 d .
C37 C 0.22789(16) 0.55516(16) 0.27634(12) 0.0241(4) Uani 1 1 d .
C38 C 0.27851(18) 0.50879(17) 0.35492(13) 0.0291(4) Uani 1 1 d .
C39 C 0.2313(2) 0.53553(18) 0.42819(13) 0.0328(4) Uani 1 1 d .
C40 C 0.1323(2) 0.60714(18) 0.42242(13) 0.0322(4) Uani 1 1 d .
C41 C 0.08374(17) 0.64917(16) 0.34381(12) 0.0259(4) Uani 1 1 d .
H1 H 0.364(2) 0.027(2) 0.4334(18) 0.038(7) Uiso 1 1 d .

loop_
_atom_site_aniso_label
_atom_site_aniso_U_11
_atom_site_aniso_U_22
_atom_site_aniso_U_33
_atom_site_aniso_U_23
_atom_site_aniso_U_13
_atom_site_aniso_U_12
Cu1 0.02019(11) 0.02070(12) 0.01775(11) -0.00609(8) 0.00107(8) 0.00346(8)
O1 0.0206(6) 0.0318(7) 0.0189(6) -0.0076(5) -0.0003(5) 0.0036(5)
O2 0.0218(7) 0.0477(9) 0.0437(9) -0.0049(7) -0.0055(6) -0.0022(6)
O3 0.0458(8) 0.0262(7) 0.0216(6) -0.0076(5) -0.0106(6) 0.0063(6)
N1 0.0229(7) 0.0234(7) 0.0201(7) -0.0063(6) 0.0008(6) 0.0028(6)
N2 0.0257(7) 0.0215(7) 0.0246(7) -0.0082(6) 0.0013(6) 0.0018(6)
N3 0.0215(7) 0.0232(7) 0.0185(7) -0.0073(6) -0.0002(5) 0.0035(6)
B1 0.0218(9) 0.0197(9) 0.0184(8) -0.0071(7) -0.0018(7) 0.0047(7)
F1 0.0331(6) 0.0304(6) 0.0250(5) 0.0007(5) -0.0028(5) 0.0005(5)
F2 0.0366(6) 0.0425(7) 0.0307(6) -0.0093(5) 0.0046(5) -0.0147(6)
F3 0.0222(5) 0.0534(8) 0.0468(7) -0.0265(6) -0.0031(5) -0.0039(5)
F4 0.0304(6) 0.0379(6) 0.0404(6) -0.0175(5) -0.0173(5) 0.0106(5)
F5 0.0301(5) 0.0284(6) 0.0235(5) -0.0034(4) -0.0058(4) 0.0014(5)
F6 0.0386(6) 0.0213(5) 0.0293(6) -0.0046(4) -0.0013(5) -0.0001(5)
F7 0.0520(8) 0.0246(6) 0.0544(8) -0.0226(6) -0.0076(6) 0.0054(5)
F8 0.0456(7) 0.0512(8) 0.0404(7) -0.0351(6) -0.0018(6) 0.0063(6)
F9 0.0309(6) 0.0451(7) 0.0188(5) -0.0110(5) 0.0004(4) -0.0005(5)
F10 0.0385(6) 0.0218(5) 0.0222(5) -0.0059(4) -0.0019(4) 0.0007(5)
F11 0.0223(5) 0.0286(6) 0.0429(6) -0.0182(5) -0.0014(5) 0.0071(4)
F12 0.0203(5) 0.0370(7) 0.0595(8) -0.0220(6) 0.0000(5) -0.0010(5)
F13 0.0336(6) 0.0248(6) 0.0599(8) -0.0187(6) -0.0028(6) -0.0020(5)
F14 0.0310(6) 0.0237(5) 0.0392(6) -0.0159(5) -0.0031(5) 0.0089(4)
F15 0.0201(5) 0.0272(5) 0.0303(5) -0.0123(4) 0.0018(4) 0.0041(4)
F16 0.0293(5) 0.0343(6) 0.0269(5) -0.0137(5) -0.0043(4) 0.0137(5)
F17 0.0387(6) 0.0399(7) 0.0387(7) -0.0120(6) -0.0157(5) 0.0213(6)
F18 0.0681(9) 0.0537(8) 0.0302(6) -0.0128(6) -0.0267(6) 0.0250(7)
F19 0.0673(9) 0.0574(8) 0.0226(6) -0.0197(6) -0.0097(6) 0.0238(7)
F20 0.0352(6) 0.0383(6) 0.0246(5) -0.0146(5) -0.0045(5) 0.0165(5)
C1 0.0269(9) 0.0264(9) 0.0238(9) -0.0062(7) -0.0023(7) 0.0017(7)
C2 0.0279(9) 0.0305(10) 0.0266(9) -0.0068(8) -0.0015(7) -0.0043(8)
C3 0.0237(9) 0.0402(11) 0.0234(9) -0.0077(8) -0.0040(7) 0.0001(8)
C4 0.0265(9) 0.0333(10) 0.0245(9) -0.0082(8) -0.0037(7) 0.0081(8)
C5 0.0256(8) 0.0271(9) 0.0193(8) -0.0075(7) 0.0000(7) 0.0046(7)
C6 0.0268(9) 0.0241(9) 0.0235(8) -0.0051(7) 0.0010(7) 0.0062(7)
C7 0.0291(9) 0.0220(9) 0.0285(9) -0.0097(7) 0.0022(7) 0.0062(7)
C8 0.0339(10) 0.0250(9) 0.0356(11) -0.0085(8) 0.0060(8) -0.0031(8)
C9 0.0340(10) 0.0255(9) 0.0341(10) -0.0152(8) -0.0058(8) 0.0038(8)
C10 0.0373(10) 0.0272(9) 0.0221(8) -0.0125(7) -0.0021(7) 0.0087(8)
C11 0.0221(8) 0.0233(8) 0.0222(8) -0.0093(7) 0.0004(7) 0.0018(7)
C12 0.0251(8) 0.0264(9) 0.0209(8) -0.0109(7) -0.0012(7) -0.0013(7)
C13 0.0242(8) 0.0231(8) 0.0200(8) -0.0049(7) -0.0017(7) -0.0031(7)
C14 0.0272(9) 0.0216(8) 0.0227(8) -0.0083(7) -0.0014(7) 0.0022(7)
C15 0.0237(8) 0.0249(9) 0.0193(8) -0.0101(7) -0.0004(6) 0.0022(7)
C16 0.0283(10) 0.0571(15) 0.0476(13) -0.0021(12) -0.0069(10) -0.0112(10)
C17 0.0581(13) 0.0288(10) 0.0221(9) -0.0082(8) -0.0123(9) -0.0002(9)
C18 0.0234(8) 0.0243(8) 0.0188(8) -0.0104(7) -0.0013(6) 0.0025(7)
C19 0.0272(9) 0.0256(9) 0.0197(8) -0.0094(7) -0.0026(7) 0.0026(7)
C20 0.0292(9) 0.0301(10) 0.0238(9) -0.0137(8) 0.0038(7) -0.0069(8)
C21 0.0217(8) 0.0390(11) 0.0333(10) -0.0245(9) -0.0024(7) 0.0009(8)
C22 0.0263(9) 0.0307(10) 0.0288(9) -0.0177(8) -0.0092(7) 0.0063(7)
C23 0.0254(8) 0.0237(8) 0.0220(8) -0.0107(7) -0.0020(7) 0.0024(7)
C24 0.0190(8) 0.0238(8) 0.0221(8) -0.0095(7) -0.0029(6) 0.0037(6)
C25 0.0239(8) 0.0235(9) 0.0246(8) -0.0080(7) -0.0027(7) 0.0028(7)
C26 0.0272(9) 0.0241(9) 0.0396(11) -0.0172(8) -0.0057(8) 0.0029(7)
C27 0.0246(9) 0.0394(11) 0.0321(10) -0.0251(9) -0.0033(7) 0.0051(8)
C28 0.0198(8) 0.0348(10) 0.0217(8) -0.0114(8) -0.0005(7) 0.0005(7)
C29 0.0207(8) 0.0216(8) 0.0238(8) -0.0087(7) -0.0024(6) 0.0017(6)
C30 0.0229(8) 0.0209(8) 0.0171(7) -0.0064(6) -0.0039(6) 0.0030(6)
C31 0.0227(8) 0.0231(8) 0.0248(8) -0.0100(7) -0.0039(7) 0.0071(7)
C32 0.0213(8) 0.0299(10) 0.0304(9) -0.0117(8) -0.0027(7) 0.0004(7)
C33 0.0292(9) 0.0208(8) 0.0310(9) -0.0089(7) -0.0054(7) -0.0006(7)
C34 0.0275(9) 0.0218(8) 0.0227(8) -0.0084(7) -0.0038(7) 0.0075(7)
C35 0.0188(8) 0.0246(8) 0.0182(8) -0.0072(7) -0.0017(6) 0.0029(6)
C36 0.0231(8) 0.0210(8) 0.0204(8) -0.0064(7) -0.0024(6) 0.0020(7)
C37 0.0268(8) 0.0224(8) 0.0231(8) -0.0087(7) -0.0035(7) 0.0042(7)
C38 0.0292(9) 0.0265(9) 0.0291(9) -0.0061(8) -0.0085(8) 0.0094(8)
C39 0.0431(11) 0.0309(10) 0.0230(9) -0.0055(8) -0.0124(8) 0.0085(9)
C40 0.0430(11) 0.0328(10) 0.0207(9) -0.0104(8) -0.0036(8) 0.0071(9)
C41 0.0280(9) 0.0252(9) 0.0231(8) -0.0079(7) -0.0030(7) 0.0068(7)

loop_
_atom_type_symbol
_atom_type_description
_atom_type_scat_dispersion_real
_atom_type_scat_dispersion_imag
_atom_type_scat_source
C C 0.0033 0.0016 'International Tables Vol C Tables 4.2.6.8 and 6.1.1.4'
H H 0.0000 0.0000 'International Tables Vol C Tables 4.2.6.8 and 6.1.1.4'
B B 0.0013 0.0007 'International Tables Vol C Tables 4.2.6.8 and 6.1.1.4'
N N 0.0061 0.0033 'International Tables Vol C Tables 4.2.6.8 and 6.1.1.4'
O O 0.0106 0.0060 'International Tables Vol C Tables 4.2.6.8 and 6.1.1.4'
F F 0.0171 0.0103 'International Tables Vol C Tables 4.2.6.8 and 6.1.1.4'
Cu Cu 0.3201 1.2651 'International Tables Vol C Tables 4.2.6.8 and 6.1.1.4'

loop_
_geom_angle_atom_site_label_1
_geom_angle_atom_site_label_2
_geom_angle_atom_site_label_3
_geom_angle
_geom_angle_site_symmetry_1
_geom_angle_site_symmetry_3
O1 Cu1 O1 76.46(6) 2_656 .
O1 Cu1 N1 92.85(6) 2_656 .
O1 Cu1 N1 162.59(6) . .
O1 Cu1 N3 159.76(6) 2_656 .
O1 Cu1 N3 90.93(6) . .
N1 Cu1 N3 95.17(6) . .
O1 Cu1 N2 101.97(6) 2_656 .
O1 Cu1 N2 102.13(6) . .
N1 Cu1 N2 93.44(6) . .
N3 Cu1 N2 96.06(6) . .
O1 Cu1 Cu1 38.23(4) 2_656 2_656
O1 Cu1 Cu1 38.22(4) . 2_656
N1 Cu1 Cu1 129.72(4) . 2_656
N3 Cu1 Cu1 127.40(4) . 2_656
N2 Cu1 Cu1 105.41(4) . 2_656
Cu1 O1 Cu1 103.54(6) 2_656 .
Cu1 O1 H1 121.2(19) 2_656 .
Cu1 O1 H1 126.1(19) . .
C3 O2 C16 116.87(17) . .
C13 O3 C17 117.63(15) . .
C1 N1 C5 118.37(16) . .
C1 N1 Cu1 119.17(12) . .
C5 N1 Cu1 122.44(13) . .
C9 N2 C8 108.91(16) . .
C9 N2 C7 110.52(14) . .
C8 N2 C7 108.62(15) . .
C9 N2 Cu1 108.70(11) . .
C8 N2 Cu1 107.98(11) . .
C7 N2 Cu1 112.04(11) . .
C11 N3 C15 117.61(15) . .
C11 N3 Cu1 126.47(12) . .
C15 N3 Cu1 115.59(11) . .
C18 B1 C24 102.88(13) . .
C18 B1 C30 114.71(14) . .
C24 B1 C30 112.26(14) . .
C18 B1 C36 112.10(14) . .
C24 B1 C36 115.16(14) . .
C30 B1 C36 100.27(13) . .
N1 C1 C2 124.15(18) . .
N1 C1 H1B 117.9 . .
C2 C1 H1B 117.9 . .
C1 C2 C3 117.19(18) . .
C1 C2 H2A 121.4 . .
C3 C2 H2A 121.4 . .
O2 C3 C2 124.13(19) . .
O2 C3 C4 116.54(18) . .
C2 C3 C4 119.33(18) . .
C5 C4 C3 120.26(18) . .
C5 C4 H4A 119.9 . .
C3 C4 H4A 119.9 . .
N1 C5 C4 120.68(17) . .
N1 C5 C6 117.67(16) . .
C4 C5 C6 121.61(17) . .
C5 C6 C7 112.80(15) . .
C5 C6 H6A 109.0 . .
C7 C6 H6A 109.0 . .
C5 C6 H6B 109.0 . .
C7 C6 H6B 109.0 . .
H6A C6 H6B 107.8 . .
N2 C7 C6 112.47(15) . .
N2 C7 H7A 109.1 . .
C6 C7 H7A 109.1 . .
N2 C7 H7B 109.1 . .
C6 C7 H7B 109.1 . .
H7A C7 H7B 107.8 . .
N2 C8 H8A 109.5 . .
N2 C8 H8B 109.5 . .
H8A C8 H8B 109.5 . .
N2 C8 H8C 109.5 . .
H8A C8 H8C 109.5 . .
H8B C8 H8C 109.5 . .
N2 C9 C10 113.48(16) . .
N2 C9 H9A 108.9 . .
C10 C9 H9A 108.9 . .
N2 C9 H9B 108.9 . .
C10 C9 H9B 108.9 . .
H9A C9 H9B 107.7 . .
C11 C10 C9 114.61(15) . .
C11 C10 H10A 108.6 . .
C9 C10 H10A 108.6 . .
C11 C10 H10B 108.6 . .
C9 C10 H10B 108.6 . .
H10A C10 H10B 107.6 . .
N3 C11 C12 121.85(16) . .
N3 C11 C10 118.56(16) . .
C12 C11 C10 119.57(16) . .
C11 C12 C13 119.58(16) . .
C11 C12 H12A 120.2 . .
C13 C12 H12A 120.2 . .
O3 C13 C12 125.39(16) . .
O3 C13 C14 116.06(16) . .
C12 C13 C14 118.54(16) . .
C15 C14 C13 118.16(17) . .
C15 C14 H14A 120.9 . .
C13 C14 H14A 120.9 . .
N3 C15 C14 124.18(16) . .
N3 C15 H15A 117.9 . .
C14 C15 H15A 117.9 . .
O2 C16 H16A 109.5 . .
O2 C16 H16B 109.5 . .
H16A C16 H16B 109.5 . .
O2 C16 H16C 109.5 . .
H16A C16 H16C 109.5 . .
H16B C16 H16C 109.5 . .
O3 C17 H17A 109.5 . .
O3 C17 H17B 109.5 . .
H17A C17 H17B 109.5 . .
O3 C17 H17C 109.5 . .
H17A C17 H17C 109.5 . .
H17B C17 H17C 109.5 . .
C19 C18 C23 113.45(16) . .
C19 C18 B1 126.15(15) . .
C23 C18 B1 120.15(15) . .
F1 C19 C18 121.05(16) . .
F1 C19 C20 114.87(16) . .
C18 C19 C20 124.07(17) . .
F2 C20 C21 120.19(17) . .
F2 C20 C19 120.41(18) . .
C21 C20 C19 119.39(17) . .
F3 C21 C20 120.42(18) . .
F3 C21 C22 120.33(18) . .
C20 C21 C22 119.25(17) . .
F4 C22 C21 119.90(16) . .
F4 C22 C23 120.65(17) . .
C21 C22 C23 119.45(17) . .
F5 C23 C22 116.08(16) . .
F5 C23 C18 119.68(16) . .
C22 C23 C18 124.23(17) . .
C29 C24 C25 113.31(16) . .
C29 C24 B1 126.20(16) . .
C25 C24 B1 120.16(15) . .
F6 C25 C26 115.80(16) . .
F6 C25 C24 119.46(16) . .
C26 C25 C24 124.74(17) . .
F7 C26 C27 119.94(17) . .
F7 C26 C25 121.03(18) . .
C27 C26 C25 119.02(18) . .
F8 C27 C28 120.27(18) . .
F8 C27 C26 120.48(18) . .
C28 C27 C26 119.22(17) . .
F9 C28 C27 119.39(16) . .
F9 C28 C29 120.71(17) . .
C27 C28 C29 119.90(17) . .
F10 C29 C28 115.03(15) . .
F10 C29 C24 121.33(15) . .
C28 C29 C24 123.65(17) . .
C35 C30 C31 113.22(16) . .
C35 C30 B1 127.96(15) . .
C31 C30 B1 118.39(15) . .
F11 C31 C32 115.81(15) . .
F11 C31 C30 119.49(16) . .
C32 C31 C30 124.70(16) . .
F12 C32 C31 120.77(17) . .
F12 C32 C33 119.98(17) . .
C31 C32 C33 119.25(17) . .
F13 C33 C34 120.40(17) . .
F13 C33 C32 120.65(17) . .
C34 C33 C32 118.95(17) . .
F14 C34 C33 119.56(16) . .
F14 C34 C35 120.73(16) . .
C33 C34 C35 119.71(16) . .
F15 C35 C30 121.24(16) . .
F15 C35 C34 114.59(15) . .
C30 C35 C34 124.16(16) . .
C37 C36 C41 112.98(16) . .
C37 C36 B1 128.57(15) . .
C41 C36 B1 118.05(15) . .
F16 C37 C36 121.27(15) . .
F16 C37 C38 114.82(16) . .
C36 C37 C38 123.91(17) . .
F17 C38 C39 119.55(17) . .
F17 C38 C37 120.42(17) . .
C39 C38 C37 120.03(17) . .
F18 C39 C38 120.67(18) . .
F18 C39 C40 120.60(18) . .
C38 C39 C40 118.73(17) . .
F19 C40 C41 120.38(18) . .
F19 C40 C39 120.42(18) . .
C41 C40 C39 119.21(18) . .
F20 C41 C40 115.50(16) . .
F20 C41 C36 119.38(16) . .
C40 C41 C36 125.12(17) . .

loop_
_geom_bond_atom_site_label_1
_geom_bond_atom_site_label_2
_geom_bond_distance
_geom_bond_site_symmetry_2
Cu1 O1 1.9454(13) 2_656
Cu1 O1 1.9458(13) .
Cu1 N1 2.0002(15) .
Cu1 N3 2.0109(15) .
Cu1 N2 2.2764(15) .
Cu1 Cu1 3.0567(4) 2_656
O1 Cu1 1.9454(13) 2_656
O1 H1 0.78(3) .
O2 C3 1.354(2) .
O2 C16 1.439(3) .
O3 C13 1.339(2) .
O3 C17 1.438(2) .
N1 C1 1.338(2) .
N1 C5 1.359(2) .
N2 C9 1.476(2) .
N2 C8 1.477(2) .
N2 C7 1.486(2) .
N3 C11 1.349(2) .
N3 C15 1.349(2) .
B1 C18 1.650(3) .
B1 C24 1.651(2) .
B1 C30 1.658(3) .
B1 C36 1.658(3) .
F1 C19 1.349(2) .
F2 C20 1.343(2) .
F3 C21 1.345(2) .
F4 C22 1.347(2) .
F5 C23 1.346(2) .
F6 C25 1.355(2) .
F7 C26 1.345(2) .
F8 C27 1.343(2) .
F9 C28 1.345(2) .
F10 C29 1.351(2) .
F11 C31 1.350(2) .
F12 C32 1.343(2) .
F13 C33 1.339(2) .
F14 C34 1.340(2) .
F15 C35 1.3555(19) .
F16 C37 1.352(2) .
F17 C38 1.346(2) .
F18 C39 1.341(2) .
F19 C40 1.345(2) .
F20 C41 1.355(2) .
C1 C2 1.385(3) .
C1 H1B 0.9300 .
C2 C3 1.388(3) .
C2 H2A 0.9300 .
C3 C4 1.386(3) .
C4 C5 1.382(3) .
C4 H4A 0.9300 .
C5 C6 1.508(3) .
C6 C7 1.531(3) .
C6 H6A 0.9700 .
C6 H6B 0.9700 .
C7 H7A 0.9700 .
C7 H7B 0.9700 .
C8 H8A 0.9600 .
C8 H8B 0.9600 .
C8 H8C 0.9600 .
C9 C10 1.528(3) .
C9 H9A 0.9700 .
C9 H9B 0.9700 .
C10 C11 1.505(2) .
C10 H10A 0.9700 .
C10 H10B 0.9700 .
C11 C12 1.386(2) .
C12 C13 1.387(3) .
C12 H12A 0.9300 .
C13 C14 1.400(2) .
C14 C15 1.363(2) .
C14 H14A 0.9300 .
C15 H15A 0.9300 .
C16 H16A 0.9600 .
C16 H16B 0.9600 .
C16 H16C 0.9600 .
C17 H17A 0.9600 .
C17 H17B 0.9600 .
C17 H17C 0.9600 .
C18 C19 1.389(2) .
C18 C23 1.394(2) .
C19 C20 1.391(3) .
C20 C21 1.370(3) .
C21 C22 1.379(3) .
C22 C23 1.378(3) .
C24 C29 1.388(2) .
C24 C25 1.391(3) .
C25 C26 1.379(3) .
C26 C27 1.374(3) .
C27 C28 1.368(3) .
C28 C29 1.388(2) .
C30 C35 1.387(2) .
C30 C31 1.393(2) .
C31 C32 1.377(3) .
C32 C33 1.380(3) .
C33 C34 1.374(3) .
C34 C35 1.385(3) .
C36 C37 1.387(2) .
C36 C41 1.392(2) .
C37 C38 1.388(3) .
C38 C39 1.371(3) .
C39 C40 1.379(3) .
C40 C41 1.374(3) .
